data_7705017
loop_
_publ_author_name
'Deng, Lan'
'Zhou, Zhao-Hui'

_publ_section_title
;
 Spontaneous conversions of glutamine, histidine and arginine into
 \a-hydroxycarboxylates with NH<sub>4</sub>VO<sub>3</sub> or
 V<sub>2</sub>O<sub>5</sub>.
;
_journal_issue 34
_journal_name_full 'Dalton transactions (Cambridge, England : 2003)'
_journal_page_first 11921
_journal_page_last 11930
_journal_paper_doi 10.1039/d0dt02150d
_journal_volume 49
_journal_year 2020
_chemical_formula_moiety 'C12 H20 N6 O8 V, C H6 N3, 2(H2 O)'
_chemical_formula_sum 'C13 H30 N9 O10 V'
_chemical_formula_weight 523.40
_space_group_crystal_system monoclinic
_space_group_IT_number 15
_space_group_name_Hall '-C 2yc'
_space_group_name_H-M_alt 'C 1 2/c 1'
_atom_sites_solution_hydrogens mixed
_atom_sites_solution_primary dual
_audit_creation_date 2020-06-11
_audit_creation_method
;
Olex2 1.2
(compiled 2018.05.29 svn.r3508 for OlexSys, GUI svn.r5506)
;
_audit_update_record
;
2020-06-16 deposited with the CCDC.	2020-08-04 downloaded from the CCDC.
;
_cell_angle_alpha 90
_cell_angle_beta 112.342(3)
_cell_angle_gamma 90
_cell_formula_units_Z 4
_cell_length_a 12.6935(3)
_cell_length_b 10.8889(2)
_cell_length_c 17.1563(4)
_cell_measurement_reflns_used 3354
_cell_measurement_temperature 100.01(10)
_cell_measurement_theta_max 66.9530
_cell_measurement_theta_min 5.5310
_cell_volume 2193.30(10)
_computing_cell_refinement 'CrysAlisPro 1.171.39.46 (Rigaku OD, 2018)'
_computing_data_collection 'CrysAlisPro 1.171.39.46 (Rigaku OD, 2018)'
_computing_data_reduction 'CrysAlisPro 1.171.39.46 (Rigaku OD, 2018)'
_computing_molecular_graphics 'Olex2 (Dolomanov et al., 2009)'
_computing_publication_material 'Olex2 (Dolomanov et al., 2009)'
_computing_structure_refinement 'ShelXL (Sheldrick, 2015)'
_computing_structure_solution 'ShelXT (Sheldrick, 2015)'
_diffrn_ambient_environment N~2~
_diffrn_ambient_temperature 100.01(10)
_diffrn_detector 'CCD plate'
_diffrn_detector_type HyPix
_diffrn_measured_fraction_theta_full 0.969
_diffrn_measured_fraction_theta_max 0.969
_diffrn_measurement_details
;
List of Runs (angles in degrees, time in seconds):

  # Type    Start    End  Width  t~exp~   \w     \q     \k     \f   Frames
#--------------------------------------------------------------------------
  1  \w    -33.00  69.00   0.50    0.10    --    0.00  -2.00 163.00  204
  2  \w    -69.00 -42.00   0.50    0.10    --    0.00  -2.00 163.00   54
  3  \w   -137.00 -48.00   0.50    0.20    --  -88.04   2.00 -18.00  178
  4  \w     16.00 160.00   0.50    0.20    --   88.04  -2.00 163.00  288
  5  \w    -16.00  31.00   0.50    0.10    --    0.00  57.00-150.00   94
  6  \w   -113.00 -88.00   0.50    0.20    --  -88.04  -2.00 163.00   50
  7  \w   -104.00 -15.00   0.50    0.20    --  -88.04  57.00   0.00  178
  8  \w    -88.00 -17.00   0.50    0.20    --  -88.04  77.00-180.00  142
  9  \w     39.00  99.00   0.50    0.20    --   88.04-125.00  90.00  120
 10  \w    101.00 126.00   0.50    0.20    --   88.04 125.00 -30.00   50
 11  \w     34.00 107.00   0.50    0.20    --   88.04 -99.00 -90.00  146
;
_diffrn_measurement_device 'four-circle diffractometer'
_diffrn_measurement_device_type 'XtaLAB Synergy, Dualflex, HyPix'
_diffrn_measurement_method '\w scans'
_diffrn_orient_matrix_type 'CrysAlisPro convention (1999,Acta A55,543-557)'
_diffrn_orient_matrix_UB_11 0.1104919000
_diffrn_orient_matrix_UB_12 -0.0008662000
_diffrn_orient_matrix_UB_13 -0.0173953000
_diffrn_orient_matrix_UB_21 0.0707680000
_diffrn_orient_matrix_UB_22 -0.0027731000
_diffrn_orient_matrix_UB_23 0.0954916000
_diffrn_orient_matrix_UB_31 -0.0020452000
_diffrn_orient_matrix_UB_32 -0.1414278000
_diffrn_orient_matrix_UB_33 -0.0017523000
_diffrn_radiation_monochromator mirror
_diffrn_radiation_probe x-ray
_diffrn_radiation_type CuK\a
_diffrn_radiation_wavelength 1.54184
_diffrn_reflns_av_R_equivalents 0.0251
_diffrn_reflns_av_unetI/netI 0.0273
_diffrn_reflns_Laue_measured_fraction_full 0.969
_diffrn_reflns_Laue_measured_fraction_max 0.969
_diffrn_reflns_limit_h_max 14
_diffrn_reflns_limit_h_min -15
_diffrn_reflns_limit_k_max 6
_diffrn_reflns_limit_k_min -12
_diffrn_reflns_limit_l_max 15
_diffrn_reflns_limit_l_min -20
_diffrn_reflns_number 5503
_diffrn_reflns_point_group_measured_fraction_full 0.969
_diffrn_reflns_point_group_measured_fraction_max 0.969
_diffrn_reflns_theta_full 67.317
_diffrn_reflns_theta_max 67.317
_diffrn_reflns_theta_min 5.522
_diffrn_source 'micro-focus sealed X-ray tube'
_diffrn_source_type 'PhotonJet (Cu) X-ray Source'
_exptl_absorpt_coefficient_mu 4.429
_exptl_absorpt_correction_T_max 0.801
_exptl_absorpt_correction_T_min 0.617
_exptl_absorpt_correction_type multi-scan
_exptl_absorpt_process_details
;
CrysAlisPro 1.171.39.46 (Rigaku Oxford Diffraction, 2018)
Empirical absorption correction using spherical harmonics,
 implemented in SCALE3 ABSPACK scaling algorithm.
;
_exptl_crystal_colour 'clear colourless'
_exptl_crystal_colour_lustre clear
_exptl_crystal_colour_primary colourless
_exptl_crystal_density_diffrn 1.585
_exptl_crystal_description block
_exptl_crystal_F_000 1096
_exptl_crystal_size_max 0.2
_exptl_crystal_size_mid 0.1
_exptl_crystal_size_min 0.05
_refine_diff_density_max 0.438
_refine_diff_density_min -0.423
_refine_diff_density_rms 0.065
_refine_ls_extinction_method none
_refine_ls_goodness_of_fit_ref 1.084
_refine_ls_hydrogen_treatment mixed
_refine_ls_matrix_type full
_refine_ls_number_parameters 159
_refine_ls_number_reflns 1897
_refine_ls_number_restraints 0
_refine_ls_restrained_S_all 1.084
_refine_ls_R_factor_all 0.0422
_refine_ls_R_factor_gt 0.0398
_refine_ls_shift/su_max 0.000
_refine_ls_shift/su_mean 0.000
_refine_ls_structure_factor_coef Fsqd
_refine_ls_weighting_details 'w=1/[\s^2^(Fo^2^)+(0.0660P)^2^+3.0819P] where P=(Fo^2^+2Fc^2^)/3'
_refine_ls_weighting_scheme calc
_refine_ls_wR_factor_gt 0.1126
_refine_ls_wR_factor_ref 0.1142
_reflns_Friedel_coverage 0.000
_reflns_number_gt 1767
_reflns_number_total 1897
_reflns_threshold_expression 'I > 2\s(I)'
_cod_data_source_file d0dt02150d2.cif
_cod_data_source_block varg
_cod_depositor_comments 'Adding full bibliography for 7705016--7705019.cif.'
_cod_original_cell_volume 2193.30(9)
_cod_database_code 7705017
_shelx_shelxl_version_number 2014/7
_chemical_oxdiff_formula 'C N O V'
_shelx_space_group_comment
;
The symmetry employed for this shelxl refinement is uniquely defined
by the following loop, which should always be used as a source of
symmetry information in preference to the above space-group names.
They are only intended as comments.
;
_shelx_estimated_absorpt_t_max 0.809
_shelx_estimated_absorpt_t_min 0.471
_reflns_odcompleteness_completeness 99.94
_reflns_odcompleteness_iscentric 1
_reflns_odcompleteness_theta 61.08
_olex2_refinement_description
;
1. Fixed Uiso
 At 1.2 times of:
  All C(H,H) groups, All N(H,H) groups
2. Others
 Fixed Sof: H5C(0.5) H5D(0.5)
3.a Secondary CH2 refined with riding coordinates:
 C5(H5A,H5B), C4(H4A,H4B), C3(H3C,H3D)
3.b X=CH2 refined with riding coordinates:
 N2(H2A,H2B), N3(H3A,H3B), N4(H4C,H4D), N5(H5C,H5D)
;
_olex2_submission_special_instructions 'No special instructions were received'
_oxdiff_exptl_absorpt_empirical_details
;
Empirical correction (ABSPACK) includes:
- Absorption correction using spherical harmonics
- Frame scaling
;
_oxdiff_exptl_absorpt_empirical_full_max 1.338
_oxdiff_exptl_absorpt_empirical_full_min 0.788

loop_
_space_group_symop_operation_xyz
'x, y, z'
'-x, y, -z+1/2'
'x+1/2, y+1/2, z'
'-x+1/2, y+1/2, -z+1/2'
'-x, -y, -z'
'x, -y, z-1/2'
'-x+1/2, -y+1/2, -z'
'x+1/2, -y+1/2, z-1/2'

loop_
_atom_site_label
_atom_site_type_symbol
_atom_site_fract_x
_atom_site_fract_y
_atom_site_fract_z
_atom_site_U_iso_or_equiv
_atom_site_adp_type
_atom_site_occupancy
_atom_site_site_symmetry_order
_atom_site_calc_flag
_atom_site_refinement_flags_posn
_atom_site_refinement_flags_adp
_atom_site_refinement_flags_occupancy
_atom_site_disorder_assembly
_atom_site_disorder_group
V1 V 0.5000 0.38408(5) 0.2500 0.0201(2) Uani 1 2 d S T P . .
O4 O 0.52348(15) 0.68337(16) 0.40908(11) 0.0279(4) Uani 1 1 d . . . . .
O3 O 0.45432(15) 0.54091(16) 0.30986(11) 0.0275(4) Uani 1 1 d . . . . .
O2 O 0.64073(14) 0.42591(16) 0.34482(10) 0.0236(4) Uani 1 1 d . . . . .
O1 O 0.43593(15) 0.29214(16) 0.29415(11) 0.0262(4) Uani 1 1 d . . . . .
N2 N 0.72187(19) 0.6639(2) 0.31139(14) 0.0303(5) Uani 1 1 d . . . . .
H2A H 0.7442 0.7140 0.2820 0.036 Uiso 1 1 calc R . . . .
H2B H 0.6628 0.6188 0.2872 0.036 Uiso 1 1 calc R . . . .
N3 N 0.8693(2) 0.7272(2) 0.42913(15) 0.0349(6) Uani 1 1 d . . . . .
H3A H 0.8902 0.7767 0.3987 0.042 Uiso 1 1 calc R . . . .
H3B H 0.9073 0.7236 0.4826 0.042 Uiso 1 1 calc R . . . .
N1 N 0.74564(18) 0.5788(2) 0.44078(13) 0.0260(5) Uani 1 1 d . . . . .
C6 C 0.7783(2) 0.6562(2) 0.39356(16) 0.0277(6) Uani 1 1 d . . . . .
C5 C 0.8208(2) 0.5438(3) 0.52716(16) 0.0314(6) Uani 1 1 d . . . . .
H5A H 0.8179 0.6041 0.5679 0.038 Uiso 1 1 calc R . . . .
H5B H 0.8990 0.5346 0.5319 0.038 Uiso 1 1 calc R . . . .
C4 C 0.7716(2) 0.4220(3) 0.53948(17) 0.0335(6) Uani 1 1 d . . . . .
H4A H 0.7860 0.4077 0.5985 0.040 Uiso 1 1 calc R . . . .
H4B H 0.8029 0.3545 0.5183 0.040 Uiso 1 1 calc R . . . .
C3 C 0.6446(2) 0.4380(2) 0.48788(16) 0.0276(6) Uani 1 1 d . . . . .
H3C H 0.6088 0.4864 0.5185 0.033 Uiso 1 1 calc R . . . .
H3D H 0.6068 0.3590 0.4740 0.033 Uiso 1 1 calc R . . . .
C2 C 0.6397(2) 0.5055(2) 0.40783(15) 0.0231(5) Uani 1 1 d . . . . .
C1 C 0.5317(2) 0.5864(2) 0.37378(15) 0.0227(5) Uani 1 1 d . . . . .
N4 N 0.4412(2) 0.0345(2) 0.28685(17) 0.0403(6) Uani 1 1 d . . . . .
H4C H 0.4032 -0.0057 0.3106 0.048 Uiso 1 1 calc R . . . .
H4D H 0.4408 0.1134 0.2871 0.048 Uiso 1 1 calc R . . . .
N5 N 0.5000 -0.1458(3) 0.2500 0.0431(9) Uani 1 2 d S T P . .
H5C H 0.4618 -0.1853 0.2739 0.052 Uiso 0.5 1 calc R . . . .
H5D H 0.5382 -0.1853 0.2261 0.052 Uiso 0.5 1 calc R . . . .
C7 C 0.5000 -0.0250(4) 0.2500 0.0335(9) Uani 1 2 d S T P . .
O1W O 0.83049(19) 0.3369(2) 0.33393(15) 0.0410(5) Uani 1 1 d . . . . .
H1WA H 0.875(4) 0.302(4) 0.383(3) 0.068(13) Uiso 1 1 d . . . . .
H1WB H 0.767(4) 0.362(4) 0.349(3) 0.064(12) Uiso 1 1 d . . . . .

loop_
_atom_site_aniso_label
_atom_site_aniso_U_11
_atom_site_aniso_U_22
_atom_site_aniso_U_33
_atom_site_aniso_U_23
_atom_site_aniso_U_13
_atom_site_aniso_U_12
V1 0.0254(3) 0.0166(3) 0.0202(3) 0.000 0.0109(2) 0.000
O4 0.0340(10) 0.0229(9) 0.0270(9) -0.0045(7) 0.0119(8) 0.0016(8)
O3 0.0268(9) 0.0263(9) 0.0263(9) -0.0056(7) 0.0066(7) 0.0037(7)
O2 0.0268(9) 0.0224(9) 0.0223(9) -0.0010(7) 0.0099(7) 0.0020(7)
O1 0.0304(9) 0.0247(9) 0.0262(9) 0.0023(7) 0.0140(8) -0.0010(7)
N2 0.0359(12) 0.0323(13) 0.0258(11) 0.0000(9) 0.0152(10) -0.0092(10)
N3 0.0415(13) 0.0413(14) 0.0252(11) -0.0095(10) 0.0165(10) -0.0199(11)
N1 0.0280(11) 0.0273(11) 0.0228(11) -0.0022(9) 0.0100(9) -0.0050(9)
C6 0.0325(13) 0.0283(14) 0.0268(13) -0.0055(11) 0.0165(11) -0.0035(11)
C5 0.0304(14) 0.0371(15) 0.0241(13) -0.0002(11) 0.0073(11) -0.0021(12)
C4 0.0340(15) 0.0374(15) 0.0265(14) 0.0069(12) 0.0084(11) 0.0012(12)
C3 0.0316(14) 0.0286(14) 0.0241(13) 0.0043(11) 0.0121(11) 0.0001(11)
C2 0.0244(12) 0.0236(12) 0.0225(12) -0.0002(10) 0.0102(10) -0.0017(10)
C1 0.0294(13) 0.0207(12) 0.0216(12) 0.0025(10) 0.0138(10) -0.0014(10)
N4 0.0496(15) 0.0267(12) 0.0508(15) -0.0022(11) 0.0261(13) 0.0005(11)
N5 0.058(2) 0.0259(18) 0.059(2) 0.000 0.036(2) 0.000
C7 0.034(2) 0.031(2) 0.034(2) 0.000 0.0113(17) 0.000
O1W 0.0390(12) 0.0416(13) 0.0466(13) 0.0011(10) 0.0209(10) 0.0085(10)

loop_
_atom_type_symbol
_atom_type_description
_atom_type_scat_dispersion_real
_atom_type_scat_dispersion_imag
_atom_type_scat_source
C C 0.0181 0.0091 'International Tables Vol C Tables 4.2.6.8 and 6.1.1.4'
H H 0.0000 0.0000 'International Tables Vol C Tables 4.2.6.8 and 6.1.1.4'
N N 0.0311 0.0180 'International Tables Vol C Tables 4.2.6.8 and 6.1.1.4'
O O 0.0492 0.0322 'International Tables Vol C Tables 4.2.6.8 and 6.1.1.4'
V V 0.0687 2.1097 'International Tables Vol C Tables 4.2.6.8 and 6.1.1.4'

loop_
_geom_angle_atom_site_label_1
_geom_angle_atom_site_label_2
_geom_angle_atom_site_label_3
_geom_angle
_geom_angle_site_symmetry_1
_geom_angle_site_symmetry_3
_geom_angle_publ_flag
O3 V1 O3 76.97(10) 2_655 . ?
O2 V1 O3 75.44(7) . . ?
O2 V1 O3 83.53(7) . 2_655 ?
O2 V1 O3 83.52(7) 2_655 . ?
O2 V1 O3 75.44(7) 2_655 2_655 ?
O2 V1 O2 153.10(10) 2_655 . ?
O1 V1 O3 89.61(8) 2_655 2_655 ?
O1 V1 O3 89.61(8) . . ?
O1 V1 O3 163.64(8) . 2_655 ?
O1 V1 O3 163.64(8) 2_655 . ?
O1 V1 O2 93.99(8) 2_655 . ?
O1 V1 O2 102.33(8) . . ?
O1 V1 O2 93.99(8) . 2_655 ?
O1 V1 O2 102.33(8) 2_655 2_655 ?
O1 V1 O1 105.02(12) . 2_655 ?
C1 O3 V1 117.23(16) . . ?
C2 O2 V1 121.04(14) . . ?
C6 N1 C5 122.7(2) . . ?
C6 N1 C2 123.7(2) . . ?
C5 N1 C2 113.0(2) . . ?
N2 C6 N3 118.6(2) . . ?
N2 C6 N1 121.2(2) . . ?
N3 C6 N1 120.2(2) . . ?
N1 C5 C4 102.9(2) . . ?
C5 C4 C3 102.7(2) . . ?
C4 C3 C2 104.4(2) . . ?
O2 C2 N1 110.94(19) . . ?
O2 C2 C3 112.8(2) . . ?
O2 C2 C1 109.33(19) . . ?
N1 C2 C3 101.20(19) . . ?
N1 C2 C1 112.5(2) . . ?
C3 C2 C1 109.85(19) . . ?
O4 C1 O3 125.1(2) . . ?
O4 C1 C2 121.9(2) . . ?
O3 C1 C2 113.0(2) . . ?
N4 C7 N4 121.1(4) . 2_655 ?
N5 C7 N4 119.44(19) . 2_655 ?
N5 C7 N4 119.44(19) . . ?

loop_
_geom_bond_atom_site_label_1
_geom_bond_atom_site_label_2
_geom_bond_distance
_geom_bond_site_symmetry_2
_geom_bond_publ_flag
V1 O3 2.1817(17) . ?
V1 O3 2.1817(17) 2_655 ?
V1 O2 1.9584(17) 2_655 ?
V1 O2 1.9584(17) . ?
V1 O1 1.6449(17) 2_655 ?
V1 O1 1.6449(17) . ?
O4 C1 1.241(3) . ?
O3 C1 1.262(3) . ?
O2 C2 1.389(3) . ?
N2 C6 1.319(3) . ?
N3 C6 1.329(3) . ?
N1 C6 1.339(3) . ?
N1 C5 1.476(3) . ?
N1 C2 1.480(3) . ?
C5 C4 1.514(4) . ?
C4 C3 1.526(4) . ?
C3 C2 1.537(3) . ?
C2 C1 1.545(3) . ?
N4 C7 1.317(3) . ?
N5 C7 1.315(5) . ?
C7 N4 1.317(3) 2_655 ?
